data_7051940
loop_
_publ_author_name
'Degtyarenko, Anna S.'
'Solntsev, Pavlo V.'
'Krautscheid, Harald'
'Rusanov, Eduard B.'
'Chernega, Alexander N.'
'Domasevitch, Konstantin V.'

_publ_section_title
;
 Copper(i) and silver(i) coordination frameworks involving extended
 bipyridazine bridges
;
_journal_issue 11
_journal_name_full 'New Journal of Chemistry'
_journal_page_first 1910
_journal_paper_doi 10.1039/b801231h
_journal_volume 32
_journal_year 2008
_chemical_formula_sum 'C74 H54 B4 Cl12 Cu4 F16 N20'
_chemical_formula_weight 2250.17
_chemical_name_systematic
;
Copper(I) Tetrafluoroborate 4:5 complex with
1,4-bi(pyridazin-4-yl)benzene, solvate with 4 Chloroform
;
_space_group_IT_number 2
_symmetry_cell_setting triclinic
_symmetry_space_group_name_Hall '-P 1'
_symmetry_space_group_name_H-M 'P -1'
_atom_sites_solution_hydrogens geom
_atom_sites_solution_primary direct
_atom_sites_solution_secondary difmap
_audit_creation_method SHELXL-97
_cell_angle_alpha 94.203(11)
_cell_angle_beta 93.205(11)
_cell_angle_gamma 107.835(10)
_cell_formula_units_Z 1
_cell_length_a 12.5703(9)
_cell_length_b 13.7895(13)
_cell_length_c 14.1629(12)
_cell_measurement_reflns_used 8000
_cell_measurement_temperature 213(2)
_cell_measurement_theta_max 27.08
_cell_measurement_theta_min 3.81
_cell_volume 2322.8(4)
_computing_cell_refinement 'IPDS Software (Stoe & Cie, 2000)'
_computing_data_collection 'IPDS Software (Stoe & Cie, 2000)'
_computing_data_reduction 'IPDS Software (Stoe & Cie, 2000)'
_computing_molecular_graphics 'Diamond 2.1e (Brandenburg, 1999)'
_computing_publication_material 'WinGX 1.700.00 (Farrugia, 1999)'
_computing_structure_refinement 'SHELXL-97 (Sheldrick, 1997)'
_computing_structure_solution 'SHELXS-97 (Sheldrick, 1997)'
_diffrn_ambient_temperature 213(2)
_diffrn_measured_fraction_theta_full 0.980
_diffrn_measured_fraction_theta_max 0.980
_diffrn_measurement_device_type 'Stoe Imaging plate diffraction system'
_diffrn_measurement_method '\f oscillation scans'
_diffrn_radiation_monochromator graphite
_diffrn_radiation_source 'fine-focus sealed tube'
_diffrn_radiation_type MoK\a
_diffrn_radiation_wavelength 0.71073
_diffrn_reflns_av_R_equivalents 0.0556
_diffrn_reflns_av_sigmaI/netI 0.0861
_diffrn_reflns_limit_h_max 16
_diffrn_reflns_limit_h_min -16
_diffrn_reflns_limit_k_max 17
_diffrn_reflns_limit_k_min -17
_diffrn_reflns_limit_l_max 18
_diffrn_reflns_limit_l_min -18
_diffrn_reflns_number 19140
_diffrn_reflns_theta_full 27.08
_diffrn_reflns_theta_max 27.08
_diffrn_reflns_theta_min 3.81
_diffrn_standards_decay_% 0
_exptl_absorpt_coefficient_mu 1.334
_exptl_absorpt_correction_T_max 0.7952
_exptl_absorpt_correction_T_min 0.7230
_exptl_absorpt_correction_type refdelf
_exptl_absorpt_process_details 'DIFABS, (Walker & Stuart, 1983)'
_exptl_crystal_colour red
_exptl_crystal_density_diffrn 1.609
_exptl_crystal_density_method 'not measured'
_exptl_crystal_description block
_exptl_crystal_F_000 1122
_exptl_crystal_size_max 0.26
_exptl_crystal_size_mid 0.19
_exptl_crystal_size_min 0.18
_refine_diff_density_max 0.895
_refine_diff_density_min -0.677
_refine_diff_density_rms 0.093
_refine_ls_extinction_method none
_refine_ls_goodness_of_fit_ref 0.908
_refine_ls_hydrogen_treatment constr
_refine_ls_matrix_type full
_refine_ls_number_parameters 576
_refine_ls_number_reflns 10016
_refine_ls_number_restraints 24
_refine_ls_restrained_S_all 0.921
_refine_ls_R_factor_all 0.0754
_refine_ls_R_factor_gt 0.0553
_refine_ls_shift/su_max 0.002
_refine_ls_shift/su_mean 0.000
_refine_ls_structure_factor_coef Fsqd
_refine_ls_weighting_details 'calc w=1/[\s^2^(Fo^2^)+(0.1005P)^2^+0.0000P] where P=(Fo^2^+2Fc^2^)/3'
_refine_ls_weighting_scheme calc
_refine_ls_wR_factor_gt 0.1486
_refine_ls_wR_factor_ref 0.1548
_reflns_number_gt 6091
_reflns_number_total 10016
_reflns_threshold_expression >2sigma(I)
_cod_data_source_file b801231h.txt
_cod_data_source_block (2)
_cod_depositor_comments
;
The following automatic conversions were performed:
'_symmetry_cell_setting' value 'Triclinic' changed to 'triclinic'
according to '/home/saulius/struct/CIF-dictionaries/cif_core.dic'
dictionary named 'cif_core.dic' version 2.4.1 from 2010-06-29.

Automatic conversion script
Id: cif_fix_enum 1527 2010-12-29 10:47:43Z saulius 
;
_cod_original_sg_symbol_H-M P-1
_cod_database_code 7051940

loop_
_symmetry_equiv_pos_as_xyz
'x, y, z'
'-x, -y, -z'

loop_
_atom_site_label
_atom_site_type_symbol
_atom_site_fract_x
_atom_site_fract_y
_atom_site_fract_z
_atom_site_U_iso_or_equiv
_atom_site_adp_type
_atom_site_occupancy
_atom_site_symmetry_multiplicity
_atom_site_calc_flag
_atom_site_refinement_flags
_atom_site_disorder_assembly
_atom_site_disorder_group
Cu1 Cu 0.21412(4) 0.18221(3) 0.02312(3) 0.02527(14) Uani 1 1 d . . .
Cu2 Cu 0.38379(4) 0.17190(3) 0.18579(3) 0.02526(14) Uani 1 1 d . . .
B1 B 0.6504(5) -0.0360(5) 0.3003(4) 0.0470(14) Uani 1 1 d . . .
F1 F 0.7374(3) 0.0515(3) 0.2823(2) 0.0597(8) Uani 1 1 d . . .
F2 F 0.5511(2) -0.0272(3) 0.2616(2) 0.0637(9) Uani 1 1 d . . .
F3 F 0.6488(3) -0.0401(3) 0.3964(2) 0.0663(9) Uani 1 1 d . . .
F4 F 0.6706(4) -0.1200(3) 0.2556(3) 0.0805(11) Uani 1 1 d . . .
B2 B 0.2149(9) 0.4833(8) -0.2661(8) 0.095(3) Uani 1 1 d . . .
F5 F 0.1263(5) 0.4310(4) -0.3240(4) 0.137(2) Uani 1 1 d . . .
F6 F 0.2498(6) 0.4312(4) -0.2015(5) 0.151(3) Uani 1 1 d . . .
F7 F 0.3068(6) 0.5167(6) -0.3261(6) 0.166(3) Uani 1 1 d . . .
F8 F 0.2186(5) 0.5778(4) -0.2304(4) 0.1253(19) Uani 1 1 d . . .
N1 N 0.4922(3) 0.1796(2) 0.2967(2) 0.0283(7) Uani 1 1 d . . .
N2 N 0.4511(3) 0.1370(3) 0.3748(3) 0.0407(9) Uani 1 1 d . . .
N3 N 1.1040(3) 0.1790(2) 0.9140(2) 0.0277(7) Uani 1 1 d . . .
N4 N 0.9940(3) 0.1544(3) 0.9286(3) 0.0454(10) Uani 1 1 d . . .
N5 N 0.2934(3) 0.0721(2) 0.0011(2) 0.0247(7) Uani 1 1 d . . .
N6 N 0.3592(3) 0.0610(2) 0.0763(2) 0.0236(6) Uani 1 1 d . . .
N7 N 0.4068(3) -0.6872(2) 0.1367(2) 0.0291(7) Uani 1 1 d . . .
N8 N 0.3325(3) -0.6805(2) 0.0668(2) 0.0260(7) Uani 1 1 d . . .
N9 N 0.1453(3) 0.1392(3) 0.1480(2) 0.0295(7) Uani 1 1 d . . .
N10 N 0.2189(3) 0.1338(3) 0.2191(2) 0.0286(7) Uani 1 1 d . . .
C1 C 0.5226(4) 0.1419(4) 0.4492(3) 0.0426(11) Uani 1 1 d . . .
H1 H 0.4933 0.1106 0.5029 0.051 Uiso 1 1 calc R . .
C2 C 0.6391(3) 0.1905(3) 0.4531(3) 0.0321(9) Uani 1 1 d . . .
C3 C 0.6766(4) 0.2349(4) 0.3738(3) 0.0402(10) Uani 1 1 d . . .
H3 H 0.7532 0.2702 0.3713 0.048 Uiso 1 1 calc R . .
C4 C 0.6008(4) 0.2275(3) 0.2966(3) 0.0367(10) Uani 1 1 d . . .
H4 H 0.6277 0.2578 0.2417 0.044 Uiso 1 1 calc R . .
C5 C 0.7152(4) 0.1898(3) 0.5367(3) 0.0374(10) Uani 1 1 d . . .
C6 C 0.8291(5) 0.2421(7) 0.5374(5) 0.099(3) Uani 1 1 d . . .
H6 H 0.8560 0.2791 0.4859 0.119 Uiso 1 1 calc R . .
C7 C 0.9035(5) 0.2405(7) 0.6127(5) 0.095(3) Uani 1 1 d . . .
H7 H 0.9799 0.2771 0.6117 0.114 Uiso 1 1 calc R . .
C8 C 0.8676(3) 0.1861(3) 0.6894(3) 0.0349(10) Uani 1 1 d . . .
C9 C 0.7556(4) 0.1385(5) 0.6904(3) 0.0562(15) Uani 1 1 d . . .
H9 H 0.7285 0.1040 0.7432 0.067 Uiso 1 1 calc R . .
C10 C 0.6799(4) 0.1399(5) 0.6148(3) 0.0533(14) Uani 1 1 d . . .
H10 H 0.6031 0.1057 0.6176 0.064 Uiso 1 1 calc R . .
C11 C 0.9227(4) 0.1573(5) 0.8566(3) 0.0497(13) Uani 1 1 d . . .
H11 H 0.8463 0.1401 0.8676 0.060 Uiso 1 1 calc R . .
C12 C 0.9520(3) 0.1839(3) 0.7662(3) 0.0319(9) Uani 1 1 d . . .
C13 C 1.0639(4) 0.2063(4) 0.7531(3) 0.0409(11) Uani 1 1 d . . .
H13 H 1.0910 0.2241 0.6942 0.049 Uiso 1 1 calc R . .
C14 C 1.1365(4) 0.2021(4) 0.8296(3) 0.0372(10) Uani 1 1 d . . .
H14 H 1.2130 0.2166 0.8203 0.045 Uiso 1 1 calc R . .
C15 C 0.3861(3) -0.0251(3) 0.0796(3) 0.0249(8) Uani 1 1 d . . .
H15 H 0.4332 -0.0302 0.1316 0.030 Uiso 1 1 calc R . .
C16 C 0.3487(3) -0.1080(3) 0.0104(3) 0.0271(8) Uani 1 1 d . . .
C17 C 0.2868(4) -0.0935(3) -0.0684(3) 0.0356(10) Uani 1 1 d . . .
H17 H 0.2619 -0.1441 -0.1199 0.043 Uiso 1 1 calc R . .
C18 C 0.2627(4) -0.0014(3) -0.0686(3) 0.0307(9) Uani 1 1 d . . .
H18 H 0.2216 0.0088 -0.1224 0.037 Uiso 1 1 calc R . .
C19 C 0.3694(3) -0.2069(3) 0.0235(3) 0.0285(8) Uani 1 1 d . . .
C20 C 0.3061(5) -0.2952(3) -0.0278(4) 0.0513(14) Uani 1 1 d . . .
H20 H 0.2524 -0.2927 -0.0757 0.062 Uiso 1 1 calc R . .
C21 C 0.3195(5) -0.3898(3) -0.0105(4) 0.0533(14) Uani 1 1 d . . .
H21 H 0.2755 -0.4495 -0.0474 0.064 Uiso 1 1 calc R . .
C22 C 0.3967(4) -0.3959(3) 0.0601(3) 0.0332(9) Uani 1 1 d . . .
C23 C 0.4658(4) -0.3053(3) 0.1074(4) 0.0457(12) Uani 1 1 d . . .
H23 H 0.5232 -0.3071 0.1521 0.055 Uiso 1 1 calc R . .
C24 C 0.4524(4) -0.2122(3) 0.0905(4) 0.0458(12) Uani 1 1 d . . .
H24 H 0.4996 -0.1518 0.1245 0.055 Uiso 1 1 calc R . .
C25 C 0.3326(3) -0.5890(3) 0.0424(3) 0.0294(8) Uani 1 1 d . . .
H25 H 0.2810 -0.5869 -0.0074 0.035 Uiso 1 1 calc R . .
C26 C 0.4044(3) -0.4958(3) 0.0860(3) 0.0312(9) Uani 1 1 d . . .
C27 C 0.4811(4) -0.5048(3) 0.1558(4) 0.0473(13) Uani 1 1 d . . .
H27 H 0.5341 -0.4461 0.1876 0.057 Uiso 1 1 calc R . .
C28 C 0.4790(4) -0.6012(3) 0.1782(3) 0.0418(11) Uani 1 1 d . . .
H28 H 0.5320 -0.6061 0.2257 0.050 Uiso 1 1 calc R . .
C29 C 0.1833(3) 0.1036(3) 0.3016(3) 0.0300(8) Uani 1 1 d . . .
H29 H 0.2369 0.1010 0.3496 0.036 Uiso 1 1 calc R . .
C30 C 0.0707(3) 0.0753(3) 0.3215(3) 0.0311(9) Uani 1 1 d . . .
C31 C -0.0030(4) 0.0828(4) 0.2485(3) 0.0439(11) Uani 1 1 d . . .
H31 H -0.0801 0.0662 0.2563 0.053 Uiso 1 1 calc R . .
C32 C 0.0376(4) 0.1147(4) 0.1643(3) 0.0413(11) Uani 1 1 d . . .
H32 H -0.0137 0.1195 0.1154 0.050 Uiso 1 1 calc R . .
C33 C 0.1082(5) 0.0187(7) 0.4797(4) 0.090(3) Uani 1 1 d . . .
H33 H 0.1839 0.0320 0.4675 0.108 Uiso 1 1 calc R . .
C34 C 0.0349(3) 0.0370(3) 0.4139(3) 0.0341(9) Uani 1 1 d . . .
C35 C -0.0722(4) 0.0194(7) 0.4355(4) 0.084(3) Uani 1 1 d . . .
H35 H -0.1238 0.0332 0.3921 0.101 Uiso 1 1 calc R . .
C40 C 0.0252(17) 0.5041(10) 0.1087(14) 0.32(4) Uiso 0.429(14) 1 d PD . .
Cl1 Cl 0.0331(8) 0.3853(6) 0.0672(8) 0.171(5) Uiso 0.429(14) 1 d PD . .
Cl2 Cl 0.1437(10) 0.5778(8) 0.1799(9) 0.197(6) Uiso 0.429(14) 1 d PD . .
Cl3 Cl -0.0112(12) 0.5699(9) 0.0185(11) 0.243(7) Uiso 0.429(14) 1 d PD . .
C40A C 0.0468(15) 0.4834(15) 0.1763(16) 0.196(12) Uiso 0.571(14) 1 d PD . .
Cl1A Cl 0.029(2) 0.3591(14) 0.130(2) 0.452(14) Uiso 0.571(14) 1 d PD . .
Cl2A Cl 0.1799(12) 0.5384(11) 0.2347(12) 0.288(7) Uiso 0.571(14) 1 d PD . .
Cl3A Cl 0.020(2) 0.5590(19) 0.091(2) 0.451(15) Uiso 0.571(14) 1 d PD . .
C41 C 0.3700(10) 0.3649(10) 0.5272(7) 0.232(8) Uiso 1 1 d D . .
Cl4 Cl 0.4916(11) 0.3563(12) 0.5952(9) 0.269(9) Uiso 0.419(12) 1 d PD . .
Cl5 Cl 0.3871(9) 0.3672(7) 0.4091(6) 0.176(5) Uiso 0.419(12) 1 d PD . .
Cl6 Cl 0.2632(9) 0.2500(8) 0.5437(8) 0.207(6) Uiso 0.419(12) 1 d PD . .
Cl4A Cl 0.3669(10) 0.2802(8) 0.6037(7) 0.234(5) Uiso 0.581(12) 1 d PD . .
Cl5A Cl 0.4820(12) 0.3911(12) 0.4542(10) 0.306(7) Uiso 0.581(12) 1 d PD . .
Cl6A Cl 0.2430(13) 0.337(2) 0.4546(15) 0.490(16) Uiso 0.581(12) 1 d PD . .

loop_
_atom_site_aniso_label
_atom_site_aniso_U_11
_atom_site_aniso_U_22
_atom_site_aniso_U_33
_atom_site_aniso_U_23
_atom_site_aniso_U_13
_atom_site_aniso_U_12
Cu1 0.0260(3) 0.0280(2) 0.0222(2) 0.00591(18) -0.00763(19) 0.00991(19)
Cu2 0.0244(2) 0.0280(2) 0.0232(2) 0.00589(18) -0.00801(19) 0.00869(19)
B1 0.039(3) 0.074(4) 0.036(3) 0.009(3) -0.001(2) 0.030(3)
F1 0.0469(17) 0.086(2) 0.0479(16) 0.0144(16) 0.0046(14) 0.0216(17)
F2 0.0461(16) 0.082(2) 0.0653(19) -0.0061(17) -0.0197(15) 0.0309(16)
F3 0.062(2) 0.101(3) 0.0416(16) 0.0215(16) 0.0094(15) 0.0286(19)
F4 0.105(3) 0.091(3) 0.071(2) 0.0087(19) 0.010(2) 0.068(2)
B2 0.079(6) 0.087(6) 0.096(7) -0.003(5) -0.034(6) -0.001(5)
F5 0.107(4) 0.110(3) 0.143(5) 0.018(3) -0.068(4) -0.026(3)
F6 0.152(5) 0.094(3) 0.173(6) 0.021(4) -0.081(5) 0.001(3)
F7 0.110(5) 0.185(6) 0.172(6) -0.042(5) -0.011(5) 0.014(4)
F8 0.156(5) 0.082(3) 0.109(4) 0.010(3) -0.021(4) 0.000(3)
N1 0.0275(17) 0.0326(16) 0.0243(15) 0.0074(13) -0.0094(14) 0.0097(14)
N2 0.0271(18) 0.060(2) 0.0331(19) 0.0160(17) -0.0108(16) 0.0097(17)
N3 0.0244(16) 0.0350(17) 0.0237(15) 0.0063(13) -0.0067(14) 0.0103(14)
N4 0.0295(19) 0.078(3) 0.0294(18) 0.0186(19) -0.0071(16) 0.0155(19)
N5 0.0267(16) 0.0244(14) 0.0245(15) 0.0074(12) -0.0045(13) 0.0101(13)
N6 0.0253(16) 0.0228(14) 0.0238(15) 0.0051(12) -0.0052(13) 0.0099(13)
N7 0.0290(17) 0.0255(15) 0.0328(17) 0.0065(13) -0.0104(14) 0.0097(13)
N8 0.0274(16) 0.0217(14) 0.0290(16) 0.0053(12) -0.0080(14) 0.0087(13)
N9 0.0251(16) 0.0427(18) 0.0219(15) 0.0096(14) -0.0029(13) 0.0119(15)
N10 0.0244(16) 0.0385(17) 0.0227(15) 0.0076(13) -0.0049(13) 0.0096(14)
C1 0.030(2) 0.066(3) 0.030(2) 0.023(2) -0.0051(18) 0.009(2)
C2 0.029(2) 0.039(2) 0.0272(19) 0.0095(17) -0.0096(17) 0.0105(18)
C3 0.026(2) 0.053(3) 0.039(2) 0.015(2) -0.0098(19) 0.0072(19)
C4 0.031(2) 0.048(2) 0.031(2) 0.0147(19) -0.0049(18) 0.0109(19)
C5 0.032(2) 0.044(2) 0.032(2) 0.0118(18) -0.0144(19) 0.0070(19)
C6 0.038(3) 0.175(8) 0.067(4) 0.082(5) -0.019(3) -0.007(4)
C7 0.031(3) 0.168(7) 0.067(4) 0.071(5) -0.018(3) -0.006(4)
C8 0.031(2) 0.041(2) 0.030(2) 0.0111(18) -0.0122(18) 0.0092(18)
C9 0.032(3) 0.101(4) 0.034(2) 0.037(3) -0.002(2) 0.013(3)
C10 0.024(2) 0.091(4) 0.041(3) 0.031(3) -0.006(2) 0.007(2)
C11 0.027(2) 0.089(4) 0.034(2) 0.020(2) -0.0063(19) 0.017(2)
C12 0.032(2) 0.036(2) 0.0270(19) 0.0069(16) -0.0103(17) 0.0106(17)
C13 0.035(2) 0.062(3) 0.025(2) 0.0149(19) -0.0063(18) 0.013(2)
C14 0.025(2) 0.055(3) 0.031(2) 0.0149(19) -0.0053(18) 0.0103(19)
C15 0.0250(18) 0.0255(17) 0.0241(17) 0.0072(14) -0.0036(15) 0.0077(15)
C16 0.0275(19) 0.0267(18) 0.0304(19) 0.0091(15) 0.0025(16) 0.0118(16)
C17 0.051(3) 0.030(2) 0.0272(19) -0.0004(16) -0.0089(19) 0.0174(19)
C18 0.040(2) 0.0311(19) 0.0233(18) 0.0046(15) -0.0071(17) 0.0164(18)
C19 0.032(2) 0.0235(17) 0.033(2) 0.0071(15) 0.0012(17) 0.0124(16)
C20 0.072(3) 0.028(2) 0.053(3) 0.002(2) -0.030(3) 0.020(2)
C21 0.075(4) 0.025(2) 0.055(3) -0.003(2) -0.033(3) 0.017(2)
C22 0.037(2) 0.0238(18) 0.040(2) 0.0057(16) -0.0041(19) 0.0113(17)
C23 0.043(3) 0.031(2) 0.062(3) 0.002(2) -0.024(2) 0.0145(19)
C24 0.044(3) 0.026(2) 0.065(3) 0.001(2) -0.022(2) 0.0127(19)
C25 0.030(2) 0.0276(18) 0.0305(19) 0.0064(16) -0.0085(17) 0.0102(16)
C26 0.032(2) 0.0248(18) 0.036(2) 0.0053(16) -0.0064(18) 0.0092(16)
C27 0.050(3) 0.025(2) 0.059(3) 0.0040(19) -0.027(2) 0.0039(19)
C28 0.045(3) 0.027(2) 0.049(3) 0.0054(18) -0.024(2) 0.0080(18)
C29 0.0251(19) 0.044(2) 0.0214(17) 0.0084(16) -0.0016(15) 0.0116(17)
C30 0.028(2) 0.043(2) 0.0231(18) 0.0084(16) -0.0035(16) 0.0113(18)
C31 0.023(2) 0.077(3) 0.032(2) 0.020(2) -0.0016(18) 0.013(2)
C32 0.025(2) 0.073(3) 0.027(2) 0.017(2) -0.0043(17) 0.015(2)
C33 0.027(3) 0.201(8) 0.049(3) 0.062(4) 0.007(2) 0.033(4)
C34 0.027(2) 0.050(2) 0.0239(18) 0.0088(17) -0.0037(17) 0.0104(19)
C35 0.030(3) 0.187(8) 0.043(3) 0.063(4) 0.005(2) 0.031(4)

loop_
_atom_type_symbol
_atom_type_description
_atom_type_scat_dispersion_real
_atom_type_scat_dispersion_imag
_atom_type_scat_source
C C 0.0033 0.0016 'International Tables Vol C Tables 4.2.6.8 and 6.1.1.4'
H H 0.0000 0.0000 'International Tables Vol C Tables 4.2.6.8 and 6.1.1.4'
B B 0.0013 0.0007 'International Tables Vol C Tables 4.2.6.8 and 6.1.1.4'
N N 0.0061 0.0033 'International Tables Vol C Tables 4.2.6.8 and 6.1.1.4'
F F 0.0171 0.0103 'International Tables Vol C Tables 4.2.6.8 and 6.1.1.4'
Cu Cu 0.3201 1.2651 'International Tables Vol C Tables 4.2.6.8 and 6.1.1.4'
Cl Cl 0.1484 0.1585 'International Tables Vol C Tables 4.2.6.8 and 6.1.1.4'

loop_
_geom_angle_atom_site_label_1
_geom_angle_atom_site_label_2
_geom_angle_atom_site_label_3
_geom_angle
_geom_angle_site_symmetry_1
_geom_angle_site_symmetry_3
_geom_angle_publ_flag
N3 Cu1 N8 117.37(12) 1_454 1_565 ?
N3 Cu1 N9 115.45(13) 1_454 . ?
N8 Cu1 N9 102.04(13) 1_565 . ?
N3 Cu1 N5 112.24(12) 1_454 . ?
N8 Cu1 N5 108.84(12) 1_565 . ?
N9 Cu1 N5 98.94(13) . . ?
N1 Cu2 N6 120.11(12) . . ?
N1 Cu2 N7 111.49(13) . 1_565 ?
N6 Cu2 N7 111.14(12) . 1_565 ?
N1 Cu2 N10 113.55(13) . . ?
N6 Cu2 N10 96.61(13) . . ?
N7 Cu2 N10 101.56(13) 1_565 . ?
F3 B1 F4 112.2(5) . . ?
F3 B1 F2 110.8(5) . . ?
F4 B1 F2 109.7(4) . . ?
F3 B1 F1 108.7(4) . . ?
F4 B1 F1 107.7(4) . . ?
F2 B1 F1 107.7(4) . . ?
F5 B2 F6 116.3(9) . . ?
F5 B2 F8 117.1(9) . . ?
F6 B2 F8 112.6(8) . . ?
F5 B2 F7 105.9(9) . . ?
F6 B2 F7 105.6(9) . . ?
F8 B2 F7 96.2(8) . . ?
C4 N1 N2 119.8(3) . . ?
C4 N1 Cu2 122.3(3) . . ?
N2 N1 Cu2 117.9(2) . . ?
C1 N2 N1 118.3(4) . . ?
C14 N3 N4 119.5(3) . . ?
C14 N3 Cu1 121.7(3) . 1_656 ?
N4 N3 Cu1 118.8(2) . 1_656 ?
C11 N4 N3 118.0(4) . . ?
C18 N5 N6 118.1(3) . . ?
C18 N5 Cu1 123.7(2) . . ?
N6 N5 Cu1 115.8(2) . . ?
C15 N6 N5 119.7(3) . . ?
C15 N6 Cu2 125.8(2) . . ?
N5 N6 Cu2 113.6(2) . . ?
C28 N7 N8 118.2(3) . . ?
C28 N7 Cu2 123.9(2) . 1_545 ?
N8 N7 Cu2 117.2(2) . 1_545 ?
C25 N8 N7 119.8(3) . . ?
C25 N8 Cu1 126.5(2) . 1_545 ?
N7 N8 Cu1 113.1(2) . 1_545 ?
C32 N9 N10 117.9(3) . . ?
C32 N9 Cu1 126.9(2) . . ?
N10 N9 Cu1 115.2(2) . . ?
C29 N10 N9 120.4(3) . . ?
C29 N10 Cu2 124.9(2) . . ?
N9 N10 Cu2 114.7(2) . . ?
N2 C1 C2 124.6(4) . . ?
N2 C1 H1 117.7 . . ?
C2 C1 H1 117.7 . . ?
C3 C2 C1 115.2(3) . . ?
C3 C2 C5 122.7(4) . . ?
C1 C2 C5 122.1(4) . . ?
C2 C3 C4 119.2(4) . . ?
C2 C3 H3 120.4 . . ?
C4 C3 H3 120.4 . . ?
N1 C4 C3 122.9(4) . . ?
N1 C4 H4 118.6 . . ?
C3 C4 H4 118.6 . . ?
C10 C5 C6 117.1(4) . . ?
C10 C5 C2 123.6(4) . . ?
C6 C5 C2 119.3(4) . . ?
C7 C6 C5 121.1(5) . . ?
C7 C6 H6 119.5 . . ?
C5 C6 H6 119.5 . . ?
C8 C7 C6 121.3(5) . . ?
C8 C7 H7 119.3 . . ?
C6 C7 H7 119.3 . . ?
C9 C8 C7 117.5(4) . . ?
C9 C8 C12 123.7(4) . . ?
C7 C8 C12 118.8(4) . . ?
C8 C9 C10 121.5(4) . . ?
C8 C9 H9 119.2 . . ?
C10 C9 H9 119.2 . . ?
C5 C10 C9 121.4(4) . . ?
C5 C10 H10 119.3 . . ?
C9 C10 H10 119.3 . . ?
N4 C11 C12 125.3(4) . . ?
N4 C11 H11 117.4 . . ?
C12 C11 H11 117.4 . . ?
C13 C12 C11 115.2(3) . . ?
C13 C12 C8 122.6(4) . . ?
C11 C12 C8 122.3(4) . . ?
C12 C13 C14 118.2(4) . . ?
C12 C13 H13 120.9 . . ?
C14 C13 H13 120.9 . . ?
N3 C14 C13 123.8(4) . . ?
N3 C14 H14 118.1 . . ?
C13 C14 H14 118.1 . . ?
N6 C15 C16 124.0(3) . . ?
N6 C15 H15 118.0 . . ?
C16 C15 H15 118.0 . . ?
C17 C16 C15 115.7(3) . . ?
C17 C16 C19 122.7(3) . . ?
C15 C16 C19 121.6(3) . . ?
C16 C17 C18 117.7(3) . . ?
C16 C17 H17 121.2 . . ?
C18 C17 H17 121.2 . . ?
N5 C18 C17 124.6(3) . . ?
N5 C18 H18 117.7 . . ?
C17 C18 H18 117.7 . . ?
C20 C19 C24 118.1(3) . . ?
C20 C19 C16 121.1(3) . . ?
C24 C19 C16 120.8(3) . . ?
C19 C20 C21 121.3(4) . . ?
C19 C20 H20 119.3 . . ?
C21 C20 H20 119.3 . . ?
C22 C21 C20 120.6(4) . . ?
C22 C21 H21 119.7 . . ?
C20 C21 H21 119.7 . . ?
C21 C22 C23 117.7(4) . . ?
C21 C22 C26 121.5(4) . . ?
C23 C22 C26 120.8(3) . . ?
C24 C23 C22 121.5(4) . . ?
C24 C23 H23 119.3 . . ?
C22 C23 H23 119.3 . . ?
C23 C24 C19 120.6(4) . . ?
C23 C24 H24 119.7 . . ?
C19 C24 H24 119.7 . . ?
N8 C25 C26 124.4(3) . . ?
N8 C25 H25 117.8 . . ?
C26 C25 H25 117.8 . . ?
C27 C26 C25 114.6(3) . . ?
C27 C26 C22 123.0(3) . . ?
C25 C26 C22 122.4(3) . . ?
C26 C27 C28 119.1(4) . . ?
C26 C27 H27 120.5 . . ?
C28 C27 H27 120.5 . . ?
N7 C28 C27 123.9(4) . . ?
N7 C28 H28 118.1 . . ?
C27 C28 H28 118.1 . . ?
N10 C29 C30 123.8(3) . . ?
N10 C29 H29 118.1 . . ?
C30 C29 H29 118.1 . . ?
C31 C30 C29 114.9(4) . . ?
C31 C30 C34 123.6(4) . . ?
C29 C30 C34 121.5(3) . . ?
C32 C31 C30 119.2(4) . . ?
C32 C31 H31 120.4 . . ?
C30 C31 H31 120.4 . . ?
N9 C32 C31 123.8(3) . . ?
N9 C32 H32 118.1 . . ?
C31 C32 H32 118.1 . . ?
C34 C33 C35 120.7(5) . 2_556 ?
C34 C33 H33 119.7 . . ?
C35 C33 H33 119.7 2_556 . ?
C35 C34 C33 117.5(4) . . ?
C35 C34 C30 120.7(4) . . ?
C33 C34 C30 121.7(4) . . ?
C34 C35 C33 121.8(4) . 2_556 ?
C34 C35 H35 119.1 . . ?
C33 C35 H35 119.1 2_556 . ?
Cl1 C40 Cl3 112.7(9) . . ?
Cl1 C40 Cl2 113.1(9) . . ?
Cl3 C40 Cl2 112.5(9) . . ?
Cl3A C40A Cl1A 112.7(9) . . ?
Cl3A C40A Cl2A 111.2(8) . . ?
Cl1A C40A Cl2A 110.7(8) . . ?
Cl4A C41 Cl5A 116.6(7) . . ?
Cl4A C41 Cl6A 113.0(7) . . ?
Cl5A C41 Cl6A 108.6(7) . . ?
Cl5 C41 Cl6 108.0(7) . . ?
Cl5 C41 Cl4 112.6(7) . . ?
Cl6 C41 Cl4 104.1(6) . . ?

loop_
_geom_bond_atom_site_label_1
_geom_bond_atom_site_label_2
_geom_bond_distance
_geom_bond_site_symmetry_2
_geom_bond_publ_flag
Cu1 N3 2.005(3) 1_454 ?
Cu1 N8 2.044(3) 1_565 ?
Cu1 N9 2.059(3) . ?
Cu1 N5 2.071(3) . ?
Cu2 N1 1.996(3) . ?
Cu2 N6 2.036(3) . ?
Cu2 N7 2.054(3) 1_565 ?
Cu2 N10 2.067(3) . ?
B1 F3 1.367(6) . ?
B1 F4 1.377(7) . ?
B1 F2 1.379(5) . ?
B1 F1 1.409(7) . ?
B2 F5 1.323(9) . ?
B2 F6 1.339(11) . ?
B2 F8 1.349(11) . ?
B2 F7 1.452(13) . ?
N1 C4 1.322(5) . ?
N1 N2 1.344(5) . ?
N2 C1 1.330(5) . ?
N3 C14 1.314(5) . ?
N3 N4 1.351(5) . ?
N3 Cu1 2.005(3) 1_656 ?
N4 C11 1.330(5) . ?
N5 C18 1.312(5) . ?
N5 N6 1.359(4) . ?
N6 C15 1.334(4) . ?
N7 C28 1.324(5) . ?
N7 N8 1.350(4) . ?
N7 Cu2 2.054(3) 1_545 ?
N8 C25 1.332(5) . ?
N8 Cu1 2.044(3) 1_545 ?
N9 C32 1.329(5) . ?
N9 N10 1.350(4) . ?
N10 C29 1.324(5) . ?
C1 C2 1.407(6) . ?
C1 H1 0.9400 . ?
C2 C3 1.356(6) . ?
C2 C5 1.483(5) . ?
C3 C4 1.387(5) . ?
C3 H3 0.9400 . ?
C4 H4 0.9400 . ?
C5 C10 1.369(7) . ?
C5 C6 1.391(7) . ?
C6 C7 1.384(7) . ?
C6 H6 0.9400 . ?
C7 C8 1.382(7) . ?
C7 H7 0.9400 . ?
C8 C9 1.360(7) . ?
C8 C12 1.486(5) . ?
C9 C10 1.397(6) . ?
C9 H9 0.9400 . ?
C10 H10 0.9400 . ?
C11 C12 1.397(6) . ?
C11 H11 0.9400 . ?
C12 C13 1.371(6) . ?
C13 C14 1.392(5) . ?
C13 H13 0.9400 . ?
C14 H14 0.9400 . ?
C15 C16 1.393(5) . ?
C15 H15 0.9400 . ?
C16 C17 1.386(5) . ?
C16 C19 1.487(5) . ?
C17 C18 1.393(5) . ?
C17 H17 0.9400 . ?
C18 H18 0.9400 . ?
C19 C20 1.362(6) . ?
C19 C24 1.392(5) . ?
C20 C21 1.402(6) . ?
C20 H20 0.9400 . ?
C21 C22 1.379(6) . ?
C21 H21 0.9400 . ?
C22 C23 1.383(6) . ?
C22 C26 1.481(5) . ?
C23 C24 1.382(6) . ?
C23 H23 0.9400 . ?
C24 H24 0.9400 . ?
C25 C26 1.399(5) . ?
C25 H25 0.9400 . ?
C26 C27 1.382(5) . ?
C27 C28 1.382(6) . ?
C27 H27 0.9400 . ?
C28 H28 0.9400 . ?
C29 C30 1.400(6) . ?
C29 H29 0.9400 . ?
C30 C31 1.381(5) . ?
C30 C34 1.487(6) . ?
C31 C32 1.372(6) . ?
C31 H31 0.9400 . ?
C32 H32 0.9400 . ?
C33 C34 1.365(6) . ?
C33 C35 1.390(8) 2_556 ?
C33 H33 0.9400 . ?
C34 C35 1.350(7) . ?
C35 C33 1.390(8) 2_556 ?
C35 H35 0.9400 . ?
C40 Cl1 1.733(10) . ?
C40 Cl3 1.738(10) . ?
C40 Cl2 1.739(10) . ?
C40A Cl3A 1.732(10) . ?
C40A Cl1A 1.732(10) . ?
C40A Cl2A 1.743(10) . ?
C41 Cl4A 1.644(8) . ?
C41 Cl5 1.700(9) . ?
C41 Cl5A 1.757(9) . ?
C41 Cl6A 1.771(9) . ?
C41 Cl6 1.776(9) . ?
C41 Cl4 1.801(9) . ?

loop_
_geom_torsion_atom_site_label_1
_geom_torsion_atom_site_label_2
_geom_torsion_atom_site_label_3
_geom_torsion_atom_site_label_4
_geom_torsion
_geom_torsion_site_symmetry_1
_geom_torsion_site_symmetry_2
_geom_torsion_site_symmetry_3
_geom_torsion_site_symmetry_4
_geom_torsion_publ_flag
N6 Cu2 N1 C4 84.5(3) . . . . ?
N7 Cu2 N1 C4 -48.1(4) 1_565 . . . ?
N10 Cu2 N1 C4 -162.1(3) . . . . ?
N6 Cu2 N1 N2 -97.6(3) . . . . ?
N7 Cu2 N1 N2 129.8(3) 1_565 . . . ?
N10 Cu2 N1 N2 15.8(3) . . . . ?
C4 N1 N2 C1 -2.0(6) . . . . ?
Cu2 N1 N2 C1 -179.9(3) . . . . ?
C14 N3 N4 C11 -1.8(6) . . . . ?
Cu1 N3 N4 C11 176.9(4) 1_656 . . . ?
N3 Cu1 N5 C18 -10.1(4) 1_454 . . . ?
N8 Cu1 N5 C18 -141.8(3) 1_565 . . . ?
N9 Cu1 N5 C18 112.2(3) . . . . ?
N3 Cu1 N5 N6 -172.4(2) 1_454 . . . ?
N8 Cu1 N5 N6 56.0(3) 1_565 . . . ?
N9 Cu1 N5 N6 -50.1(3) . . . . ?
C18 N5 N6 C15 -3.2(5) . . . . ?
Cu1 N5 N6 C15 160.2(3) . . . . ?
C18 N5 N6 Cu2 -172.8(3) . . . . ?
Cu1 N5 N6 Cu2 -9.5(3) . . . . ?
N1 Cu2 N6 C15 18.3(4) . . . . ?
N7 Cu2 N6 C15 151.0(3) 1_565 . . . ?
N10 Cu2 N6 C15 -103.8(3) . . . . ?
N1 Cu2 N6 N5 -172.8(2) . . . . ?
N7 Cu2 N6 N5 -40.1(3) 1_565 . . . ?
N10 Cu2 N6 N5 65.1(3) . . . . ?
C28 N7 N8 C25 -0.8(6) . . . . ?
Cu2 N7 N8 C25 169.6(3) 1_545 . . . ?
C28 N7 N8 Cu1 -172.2(4) . . . 1_545 ?
Cu2 N7 N8 Cu1 -1.7(3) 1_545 . . 1_545 ?
N3 Cu1 N9 C32 -3.4(4) 1_454 . . . ?
N8 Cu1 N9 C32 125.0(4) 1_565 . . . ?
N5 Cu1 N9 C32 -123.4(4) . . . . ?
N3 Cu1 N9 N10 175.1(2) 1_454 . . . ?
N8 Cu1 N9 N10 -56.5(3) 1_565 . . . ?
N5 Cu1 N9 N10 55.1(3) . . . . ?
C32 N9 N10 C29 0.9(5) . . . . ?
Cu1 N9 N10 C29 -177.7(3) . . . . ?
C32 N9 N10 Cu2 179.4(3) . . . . ?
Cu1 N9 N10 Cu2 0.7(3) . . . . ?
N1 Cu2 N10 C29 -8.7(4) . . . . ?
N6 Cu2 N10 C29 118.3(3) . . . . ?
N7 Cu2 N10 C29 -128.5(3) 1_565 . . . ?
N1 Cu2 N10 N9 173.0(2) . . . . ?
N6 Cu2 N10 N9 -60.1(3) . . . . ?
N7 Cu2 N10 N9 53.1(3) 1_565 . . . ?
N1 N2 C1 C2 1.3(7) . . . . ?
N2 C1 C2 C3 0.4(7) . . . . ?
N2 C1 C2 C5 -177.5(4) . . . . ?
C1 C2 C3 C4 -1.4(6) . . . . ?
C5 C2 C3 C4 176.5(4) . . . . ?
N2 N1 C4 C3 1.0(6) . . . . ?
Cu2 N1 C4 C3 178.9(3) . . . . ?
C2 C3 C4 N1 0.7(7) . . . . ?
C3 C2 C5 C10 -175.6(5) . . . . ?
C1 C2 C5 C10 2.1(7) . . . . ?
C3 C2 C5 C6 4.3(8) . . . . ?
C1 C2 C5 C6 -178.0(6) . . . . ?
C10 C5 C6 C7 2.1(12) . . . . ?
C2 C5 C6 C7 -177.8(7) . . . . ?
C5 C6 C7 C8 0.7(14) . . . . ?
C6 C7 C8 C9 -3.3(12) . . . . ?
C6 C7 C8 C12 177.6(7) . . . . ?
C7 C8 C9 C10 3.2(9) . . . . ?
C12 C8 C9 C10 -177.7(5) . . . . ?
C6 C5 C10 C9 -2.2(9) . . . . ?
C2 C5 C10 C9 177.7(5) . . . . ?
C8 C9 C10 C5 -0.5(9) . . . . ?
N3 N4 C11 C12 0.1(8) . . . . ?
N4 C11 C12 C13 1.3(8) . . . . ?
N4 C11 C12 C8 -179.6(5) . . . . ?
C9 C8 C12 C13 161.2(5) . . . . ?
C7 C8 C12 C13 -19.7(8) . . . . ?
C9 C8 C12 C11 -17.9(7) . . . . ?
C7 C8 C12 C11 161.2(6) . . . . ?
C11 C12 C13 C14 -0.9(7) . . . . ?
C8 C12 C13 C14 180.0(4) . . . . ?
N4 N3 C14 C13 2.3(7) . . . . ?
Cu1 N3 C14 C13 -176.4(3) 1_656 . . . ?
C12 C13 C14 N3 -0.8(7) . . . . ?
N5 N6 C15 C16 -1.5(6) . . . . ?
Cu2 N6 C15 C16 166.8(3) . . . . ?
N6 C15 C16 C17 4.8(6) . . . . ?
N6 C15 C16 C19 -172.1(4) . . . . ?
C15 C16 C17 C18 -3.6(6) . . . . ?
C19 C16 C17 C18 173.4(4) . . . . ?
N6 N5 C18 C17 4.4(6) . . . . ?
Cu1 N5 C18 C17 -157.5(4) . . . . ?
C16 C17 C18 N5 -0.9(7) . . . . ?
C17 C16 C19 C20 -17.0(7) . . . . ?
C15 C16 C19 C20 159.7(5) . . . . ?
C17 C16 C19 C24 164.7(5) . . . . ?
C15 C16 C19 C24 -18.6(6) . . . . ?
C24 C19 C20 C21 3.3(8) . . . . ?
C16 C19 C20 C21 -175.0(5) . . . . ?
C19 C20 C21 C22 0.8(9) . . . . ?
C20 C21 C22 C23 -5.1(8) . . . . ?
C20 C21 C22 C26 173.8(5) . . . . ?
C21 C22 C23 C24 5.3(8) . . . . ?
C26 C22 C23 C24 -173.6(5) . . . . ?
C22 C23 C24 C19 -1.2(9) . . . . ?
C20 C19 C24 C23 -3.2(8) . . . . ?
C16 C19 C24 C23 175.2(5) . . . . ?
N7 N8 C25 C26 -1.4(7) . . . . ?
Cu1 N8 C25 C26 168.7(3) 1_545 . . . ?
N8 C25 C26 C27 2.6(7) . . . . ?
N8 C25 C26 C22 -176.2(4) . . . . ?
C21 C22 C26 C27 179.5(5) . . . . ?
C23 C22 C26 C27 -1.6(8) . . . . ?
C21 C22 C26 C25 -1.7(7) . . . . ?
C23 C22 C26 C25 177.2(5) . . . . ?
C25 C26 C27 C28 -1.7(7) . . . . ?
C22 C26 C27 C28 177.1(5) . . . . ?
N8 N7 C28 C27 1.6(8) . . . . ?
Cu2 N7 C28 C27 -168.1(4) 1_545 . . . ?
C26 C27 C28 N7 -0.3(9) . . . . ?
N9 N10 C29 C30 0.2(6) . . . . ?
Cu2 N10 C29 C30 -178.0(3) . . . . ?
N10 C29 C30 C31 -1.2(6) . . . . ?
N10 C29 C30 C34 177.0(4) . . . . ?
C29 C30 C31 C32 1.0(7) . . . . ?
C34 C30 C31 C32 -177.1(4) . . . . ?
N10 N9 C32 C31 -1.1(7) . . . . ?
Cu1 N9 C32 C31 177.4(4) . . . . ?
C30 C31 C32 N9 0.1(8) . . . . ?
C35 C33 C34 C35 1.7(13) 2_556 . . . ?
C35 C33 C34 C30 -178.4(7) 2_556 . . . ?
C31 C30 C34 C35 -8.4(8) . . . . ?
C29 C30 C34 C35 173.6(6) . . . . ?
C31 C30 C34 C33 171.7(6) . . . . ?
C29 C30 C34 C33 -6.2(8) . . . . ?
C33 C34 C35 C33 -1.8(13) . . . 2_556 ?
C30 C34 C35 C33 178.4(7) . . . 2_556 ?
